data_4032874
loop_
_publ_author_name
'Moussodia, Ralph-Olivier'
'Romero, Eug\'enie'
'Wenger, Emmanuel'
'Jamart-Gr\'egoire, Brigitte'
'Acherar, Samir'

_publ_section_title
;
 Self-Organization Ability of Chiral N(\a)-Substituted, N(\b)-Boc
 Protected \a-Hydrazinoacetamides in the Crystal and Solution States.
;
_journal_issue 19
_journal_name_full 'The Journal of organic chemistry'
_journal_page_first 9937
_journal_page_last 9945
_journal_paper_doi 10.1021/acs.joc.7b01004
_journal_volume 82
_journal_year 2017
_chemical_absolute_configuration syn
_chemical_formula_moiety 'C12 H25 N3 O3'
_chemical_formula_sum 'C12 H25 N3 O3'
_chemical_formula_weight 259.35
_space_group_crystal_system orthorhombic
_space_group_IT_number 19
_space_group_name_Hall 'P 2ac 2ab'
_space_group_name_H-M_alt 'P 21 21 21'
_symmetry_Int_Tables_number 19
_symmetry_space_group_name_Hall 'P 2ac 2ab'
_symmetry_space_group_name_H-M 'P 21 21 21'
_audit_creation_date 2016-06-13
_audit_creation_method
;
Olex2 1.2
(compiled 2016.02.19 svn.r3266 for OlexSys, GUI svn.r5155)
;
_audit_update_record
;
2016-06-13 deposited with the CCDC.
2016-12-05 downloaded from the CCDC.
;
_cell_angle_alpha 90
_cell_angle_beta 90
_cell_angle_gamma 90
_cell_formula_units_Z 8
_cell_length_a 9.787(5)
_cell_length_b 12.007(5)
_cell_length_c 27.226(5)
_cell_measurement_reflns_used 22297
_cell_measurement_temperature 100.00
_cell_measurement_theta_max 76.2843
_cell_measurement_theta_min 3.2438
_cell_volume 3199(2)
_computing_cell_refinement
;
CrysAlisPro, Oxford Diffraction Ltd.,
Version 1.171.34.44 (release 25-10-2010 CrysAlis171 .NET)
(compiled Oct 25 2010,18:11:34)
;
_computing_data_collection
;
CrysAlisPro, Oxford Diffraction Ltd.,
Version 1.171.34.44 (release 25-10-2010 CrysAlis171 .NET)
(compiled Oct 25 2010,18:11:34)
;
_computing_data_reduction
;
CrysAlisPro, Oxford Diffraction Ltd.,
Version 1.171.34.44 (release 25-10-2010 CrysAlis171 .NET)
(compiled Oct 25 2010,18:11:34)
;
_computing_molecular_graphics 'Olex2 (Dolomanov et al., 2009)'
_computing_publication_material 'Olex2 (Dolomanov et al., 2009)'
_computing_structure_refinement 'olex2.refine (Bourhis et al., 2015)'
_diffrn_ambient_temperature 100.00
_diffrn_detector_area_resol_mean 10.4508
_diffrn_measured_fraction_theta_full 0.9948
_diffrn_measured_fraction_theta_max 0.9948
_diffrn_measurement_details
;
#__ type_ start__ end____ width___ exp.time_
  1 omega -117.00  -32.00   1.0000    5.0000
omega____ theta____ kappa____ phi______ frames
    -      -40.6306  -38.0000  120.0000 85

#__ type_ start__ end____ width___ exp.time_
  2 omega  -55.00   28.00   1.0000    5.0000
omega____ theta____ kappa____ phi______ frames
    -      -40.6306   44.0000  -75.0000 83

#__ type_ start__ end____ width___ exp.time_
  3 omega  -32.00    3.00   1.0000    5.0000
omega____ theta____ kappa____ phi______ frames
    -       40.6306  -77.0000   90.0000 35

#__ type_ start__ end____ width___ exp.time_
  4 omega   45.00   71.00   1.0000   15.0000
omega____ theta____ kappa____ phi______ frames
    -      113.0000  -45.0000   60.0000 26

#__ type_ start__ end____ width___ exp.time_
  5 omega   95.00  143.00   1.0000   15.0000
omega____ theta____ kappa____ phi______ frames
    -      113.0000  -77.0000   90.0000 48

#__ type_ start__ end____ width___ exp.time_
  6 omega   38.00   63.00   1.0000   15.0000
omega____ theta____ kappa____ phi______ frames
    -      113.0000  -45.0000  -90.0000 25

#__ type_ start__ end____ width___ exp.time_
  7 omega   42.00   67.00   1.0000   15.0000
omega____ theta____ kappa____ phi______ frames
    -      113.0000  -77.0000   90.0000 25

#__ type_ start__ end____ width___ exp.time_
  8 omega  125.00  170.00   1.0000   15.0000
omega____ theta____ kappa____ phi______ frames
    -      113.0000   77.0000  150.0000 45

#__ type_ start__ end____ width___ exp.time_
  9 omega   81.00  106.00   1.0000   15.0000
omega____ theta____ kappa____ phi______ frames
    -      113.0000   77.0000    0.0000 25

#__ type_ start__ end____ width___ exp.time_
 10 omega   94.00  153.00   1.0000   15.0000
omega____ theta____ kappa____ phi______ frames
    -      113.0000   45.0000    0.0000 59

#__ type_ start__ end____ width___ exp.time_
 11 omega   99.00  170.00   1.0000   15.0000
omega____ theta____ kappa____ phi______ frames
    -      113.0000   77.0000 -150.0000 71

#__ type_ start__ end____ width___ exp.time_
 12 omega   38.00   63.00   1.0000   15.0000
omega____ theta____ kappa____ phi______ frames
    -      113.0000  -45.0000   30.0000 25

#__ type_ start__ end____ width___ exp.time_
 13 omega   85.00  164.00   1.0000   15.0000
omega____ theta____ kappa____ phi______ frames
    -      113.0000   45.0000 -180.0000 79

#__ type_ start__ end____ width___ exp.time_
 14 omega  114.00  142.00   1.0000   15.0000
omega____ theta____ kappa____ phi______ frames
    -      113.0000   45.0000   60.0000 28

#__ type_ start__ end____ width___ exp.time_
 15 omega   34.00   88.00   1.0000   15.0000
omega____ theta____ kappa____ phi______ frames
    -      113.0000  -77.0000    0.0000 54

#__ type_ start__ end____ width___ exp.time_
 16 omega   51.00   77.00   1.0000   15.0000
omega____ theta____ kappa____ phi______ frames
    -      113.0000  -77.0000 -150.0000 26

#__ type_ start__ end____ width___ exp.time_
 17 omega  103.00  129.00   1.0000   15.0000
omega____ theta____ kappa____ phi______ frames
    -      113.0000  -77.0000    0.0000 26

#__ type_ start__ end____ width___ exp.time_
 18 omega   98.00  153.00   1.0000   15.0000
omega____ theta____ kappa____ phi______ frames
    -      113.0000   45.0000 -150.0000 55

#__ type_ start__ end____ width___ exp.time_
 19 omega   79.00  107.00   1.0000   15.0000
omega____ theta____ kappa____ phi______ frames
    -      113.0000   77.0000  150.0000 28

#__ type_ start__ end____ width___ exp.time_
 20 omega  149.00  176.00   1.0000   15.0000
omega____ theta____ kappa____ phi______ frames
    -      113.0000   77.0000    0.0000 27

#__ type_ start__ end____ width___ exp.time_
 21 omega  128.00  154.00   1.0000   15.0000
omega____ theta____ kappa____ phi______ frames
    -      113.0000   45.0000 -120.0000 26

#__ type_ start__ end____ width___ exp.time_
 22 omega  132.00  172.00   1.0000   15.0000
omega____ theta____ kappa____ phi______ frames
    -      113.0000   45.0000  120.0000 40

#__ type_ start__ end____ width___ exp.time_
 23 omega   84.00  110.00   1.0000   15.0000
omega____ theta____ kappa____ phi______ frames
    -      113.0000   77.0000 -120.0000 26

#__ type_ start__ end____ width___ exp.time_
 24 omega  149.00  176.00   1.0000   15.0000
omega____ theta____ kappa____ phi______ frames
    -      113.0000   77.0000 -120.0000 27

#__ type_ start__ end____ width___ exp.time_
 25 omega   98.00  124.00   1.0000   15.0000
omega____ theta____ kappa____ phi______ frames
    -      113.0000   77.0000  -30.0000 26

#__ type_ start__ end____ width___ exp.time_
 26 omega  139.00  177.00   1.0000   15.0000
omega____ theta____ kappa____ phi______ frames
    -      113.0000   77.0000  -30.0000 38

#__ type_ start__ end____ width___ exp.time_
 27 omega   86.00  132.00   1.0000   15.0000
omega____ theta____ kappa____ phi______ frames
    -      113.0000   45.0000  -90.0000 46

#__ type_ start__ end____ width___ exp.time_
 28 omega   35.00   94.00   1.0000   15.0000
omega____ theta____ kappa____ phi______ frames
    -      113.0000  -77.0000 -120.0000 59

#__ type_ start__ end____ width___ exp.time_
 29 omega   67.00  141.00   1.0000   15.0000
omega____ theta____ kappa____ phi______ frames
    -      113.0000  -67.0000  -70.0000 74

#__ type_ start__ end____ width___ exp.time_
 30 omega -116.00  -13.00   1.0000    5.0000
omega____ theta____ kappa____ phi______ frames
    -      -40.6306  -44.0000  -46.0000 103

#__ type_ start__ end____ width___ exp.time_
 31 omega  -74.00   38.00   1.0000    5.0000
omega____ theta____ kappa____ phi______ frames
    -      -40.6306   77.0000  150.0000 112

#__ type_ start__ end____ width___ exp.time_
 32 omega -119.00   -7.00   1.0000    5.0000
omega____ theta____ kappa____ phi______ frames
    -      -40.6306  -77.0000   90.0000 112

#__ type_ start__ end____ width___ exp.time_
 33 omega -119.00   -7.00   1.0000    5.0000
omega____ theta____ kappa____ phi______ frames
    -      -40.6306  -77.0000 -120.0000 112

#__ type_ start__ end____ width___ exp.time_
 34 omega   85.00  167.00   1.0000   15.0000
omega____ theta____ kappa____ phi______ frames
    -      113.0000   45.0000   90.0000 82

#__ type_ start__ end____ width___ exp.time_
 35 omega   79.00  178.00   1.0000   15.0000
omega____ theta____ kappa____ phi______ frames
    -      113.0000   77.0000  -60.0000 99
;
_diffrn_measurement_device_type 'Oxford Diffraction SuperNova'
_diffrn_measurement_method '\w scans'
_diffrn_orient_matrix_UB_11 0.0758892000
_diffrn_orient_matrix_UB_12 0.1017583000
_diffrn_orient_matrix_UB_13 -0.0211653000
_diffrn_orient_matrix_UB_21 0.0422126000
_diffrn_orient_matrix_UB_22 -0.0692434000
_diffrn_orient_matrix_UB_23 -0.0452090000
_diffrn_orient_matrix_UB_31 -0.1311567000
_diffrn_orient_matrix_UB_32 0.0364374000
_diffrn_orient_matrix_UB_33 -0.0266856000
_diffrn_radiation_monochromator mirror
_diffrn_radiation_type 'Cu K\a'
_diffrn_radiation_wavelength 1.5418
_diffrn_reflns_av_R_equivalents 0.0232
_diffrn_reflns_av_unetI/netI 0.0140
_diffrn_reflns_limit_h_max 11
_diffrn_reflns_limit_h_min -12
_diffrn_reflns_limit_k_max 15
_diffrn_reflns_limit_k_min -15
_diffrn_reflns_limit_l_max 34
_diffrn_reflns_limit_l_min -34
_diffrn_reflns_number 33994
_diffrn_reflns_theta_full 76.4681
_diffrn_reflns_theta_max 76.47
_diffrn_reflns_theta_min 3.25
_diffrn_source 'SuperNova (Cu) X-ray Source'
_exptl_absorpt_coefficient_mu 0.632
_exptl_absorpt_correction_T_max 1.00000
_exptl_absorpt_correction_T_min 0.62041
_exptl_absorpt_correction_type multi-scan
_exptl_absorpt_process_details
;
CrysAlisPro, Oxford Diffraction Ltd.,
Version 1.171.34.44 (release 25-10-2010 CrysAlis171 .NET)
(compiled Oct 25 2010,18:11:34)
Empirical absorption correction using spherical harmonics,
 implemented in SCALE3 ABSPACK scaling algorithm.
;
_exptl_crystal_colour 'clear colourless'
_exptl_crystal_colour_lustre clear
_exptl_crystal_colour_primary colourless
_exptl_crystal_density_diffrn 1.0768
_exptl_crystal_description block
_exptl_crystal_F_000 1136
_exptl_crystal_size_max 0.3
_exptl_crystal_size_mid 0.25
_exptl_crystal_size_min 0.2
_refine_diff_density_max 0.1606
_refine_diff_density_min -0.1971
_refine_diff_density_rms 0.0340
_refine_ls_abs_structure_details 'Flack, H. D. (1983). Acta Cryst. A39, 876-881.'
_refine_ls_abs_structure_Flack -0.02(14)
_refine_ls_d_res_high 0.7929
_refine_ls_d_res_low 13.6130
_refine_ls_goodness_of_fit_ref 1.0606
_refine_ls_hydrogen_treatment mixed
_refine_ls_matrix_type full
_refine_ls_number_constraints 109
_refine_ls_number_parameters 505
_refine_ls_number_reflns 6686
_refine_ls_number_restraints 0
_refine_ls_restrained_S_all 1.0606
_refine_ls_R_factor_all 0.0402
_refine_ls_R_factor_gt 0.0383
_refine_ls_shift/su_max 0.0008
_refine_ls_shift/su_mean 0.0000
_refine_ls_structure_factor_coef Fsqd
_refine_ls_weighting_details 'w=1/[\s^2^(Fo^2^)+(0.0472P)^2^+0.5044P] where P=(Fo^2^+2Fc^2^)/3'
_refine_ls_weighting_scheme calc
_refine_ls_wR_factor_gt 0.0965
_refine_ls_wR_factor_ref 0.0986
_reflns_Friedel_coverage 0.992
_reflns_limit_h_max 12
_reflns_limit_h_min -12
_reflns_limit_k_max 15
_reflns_limit_k_min -15
_reflns_limit_l_max 34
_reflns_limit_l_min -34
_reflns_number_gt 6390
_reflns_number_total 6686
_reflns_threshold_expression I>=2u(I)
_cod_data_source_file jo7b01004_si_003.cif
_cod_data_source_block rom219-cu
_cod_depositor_comments 'Adding full bibliography for 4032872--4032874.cif.'
_cod_original_sg_symbol_Hall ' P 2ac 2ab'
_cod_database_code 4032874
_reflns_odcompleteness_completeness 95.03
_reflns_odcompleteness_iscentric 1
_reflns_odcompleteness_theta 80.95
_olex2_refinement_description
;
1. Fixed Uiso
 At 1.2 times of:
  All C(H) groups, All C(H,H) groups, All N(H) groups, All N(H,H) groups
 At 1.5 times of:
  All C(H,H,H) groups
2. Uiso/Uaniso restraints and constraints
3. Others
 Sof(H1A)=Sof(H3Aa)=Sof(H3Ab)=Sof(H2Aa)=Sof(H2Ab)=Sof(H2Ac)=Sof(H3Ac)=
 Sof(H3Ad)=Sof(H3Ae)=Sof(H4Aa)=Sof(H4Ab)=Sof(H4Ac)=Sof(H6Aa)=Sof(H6Ab)=
 Sof(H6Ac)=Sof(H7A)=Sof(H8Aa)=Sof(H8Ab)=Sof(H9A)=Sof(H10d)=Sof(H10e)=Sof(H10f)=
 Sof(H11d)=Sof(H11e)=Sof(H11f)=Sof(H1A)=Sof(H3Aa)=Sof(H3Ab)=Sof(H2Aa)=Sof(H2Ab)=
 Sof(H2Ac)=Sof(H3Ac)=Sof(H3Ad)=Sof(H4Aa)=Sof(H4Ab)=Sof(H4Ac)=Sof(H6Aa)=
 Sof(H6Ab)=Sof(H6Ac)=Sof(H7A)=Sof(H8Aa)=Sof(H8Ab)=Sof(H9A)=Sof(H10d)=Sof(H10e)=
 Sof(H10f)=Sof(H11d)=Sof(H11e)=Sof(H11f)=Sof(O1A)=Sof(O2A)=Sof(O3A)=Sof(N1A)=
 Sof(H1A)=Sof(N2A)=Sof(N3A)=Sof(H3Aa)=Sof(H3Ab)=Sof(C1A)=Sof(C2A)=Sof(H2Aa)=
 Sof(H2Ab)=Sof(H2Ac)=Sof(C3A)=Sof(H3Ac)=Sof(H3Ad)=Sof(H3Ae)=Sof(C4A)=Sof(H4Aa)=
 Sof(H4Ab)=Sof(H4Ac)=Sof(C5A)=Sof(C6A)=Sof(H6Aa)=Sof(H6Ab)=Sof(H6Ac)=Sof(C7A)=
 Sof(H7A)=Sof(C8A)=Sof(H8Aa)=Sof(H8Ab)=Sof(C9A)=Sof(H9A)=Sof(C10J)=Sof(H10d)=
 Sof(H10e)=Sof(H10f)=Sof(C11A)=Sof(H11d)=Sof(H11e)=Sof(H11f)=Sof(C12A)=1-FVAR(1)
 Sof(H1)=Sof(H3a)=Sof(H3b)=Sof(H2a)=Sof(H2b)=Sof(H2c)=Sof(H4a)=Sof(H4b)=
 Sof(H4c)=Sof(H6a)=Sof(H6b)=Sof(H6c)=Sof(H7)=Sof(H8a)=Sof(H8b)=Sof(H9)=
 Sof(H10a)=Sof(H10b)=Sof(H10c)=Sof(H11a)=Sof(H11b)=Sof(H11c)=Sof(H1)=Sof(H3a)=
 Sof(H3b)=Sof(H2a)=Sof(H2b)=Sof(H2c)=Sof(H3c)=Sof(H3d)=Sof(H3e)=Sof(H4a)=
 Sof(H4b)=Sof(H4c)=Sof(H6a)=Sof(H6b)=Sof(H6c)=Sof(H7)=Sof(H8a)=Sof(H8b)=Sof(H9)=
 Sof(H10a)=Sof(H10b)=Sof(H10c)=Sof(H11a)=Sof(H11b)=Sof(H11c)=Sof(O1)=Sof(O2)=
 Sof(O3)=Sof(N1)=Sof(H1)=Sof(N2)=Sof(N3)=Sof(H3a)=Sof(H3b)=Sof(C1)=Sof(C2)=
 Sof(H2a)=Sof(H2b)=Sof(H2c)=Sof(C3)=Sof(H3c)=Sof(H3d)=Sof(H3e)=Sof(C4)=Sof(H4a)=
 Sof(H4b)=Sof(H4c)=Sof(C5)=Sof(C6)=Sof(H6a)=Sof(H6b)=Sof(H6c)=Sof(C7)=Sof(H7)=
 Sof(C8)=Sof(H8a)=Sof(H8b)=Sof(C9)=Sof(H9)=Sof(C10)=Sof(H10a)=Sof(H10b)=
 Sof(H10c)=Sof(C11)=Sof(H11a)=Sof(H11b)=Sof(H11c)=Sof(C12)=FVAR(1)
4.a Ternary CH refined with riding coordinates:
 C7(H7), C9(H9), C7A(H7A), C9A(H9A), C7'(H7'), C9'(H9')
4.b Secondary CH2 refined with riding coordinates:
 C8(H8a,H8b), C8A(H8Aa,H8Ab), C8'(H8'a,H8'b)
4.c Aromatic/amide H refined with riding coordinates:
 N1(H1), N1A(H1A), N1'(H1')
4.d X=CH2 refined with riding coordinates:
 N3(H3a,H3b), N3A(H3Aa,H3Ab), N3'(H3'a,H3'b)
4.e Idealised Me refined as rotating group:
 C2(H2a,H2b,H2c), C3(H3c,H3d,H3e), C4(H4a,H4b,H4c), C6(H6a,H6b,H6c), C10(H10a,
 H10b,H10c), C11(H11a,H11b,H11c), C2A(H2Aa,H2Ab,H2Ac), C3A(H3Ac,H3Ad,H3Ae),
 C4A(H4Aa,H4Ab,H4Ac), C6A(H6Aa,H6Ab,H6Ac), C10J(H10d,H10e,H10f), C11A(H11d,H11e,
 H11f), C2'(H2'a,H2'b,H2'c), C3'(H3'c,H3'd,H3'e), C4'(H4'a,H4'b,H4'c), C6'(H6'a,
 H6'b,H6'c), C10'(H10g,H10h,H10i), C11'(H11g,H11h,H11i)
;
_olex2_date_sample_data_collection 2011-10-06
_olex2_date_sample_submission 2011-10-05
_olex2_submission_special_instructions 'No special instructions were received'

loop_
_space_group_symop_id
_space_group_symop_operation_xyz
1 x,y,z
2 x+1/2,-y+1/2,-z
3 -x,y+1/2,-z+1/2
4 -x+1/2,-y,z+1/2

loop_
_atom_site_label
_atom_site_type_symbol
_atom_site_fract_x
_atom_site_fract_y
_atom_site_fract_z
_atom_site_U_iso_or_equiv
_atom_site_adp_type
_atom_site_occupancy
_atom_site_refinement_flags_posn
_atom_site_disorder_group
O1 O 0.1314(2) -0.06331(14) 0.53636(7) 0.0458(5) Uani 0.660(3) . 1
O2 O 0.1044(2) 0.08748(15) 0.48663(7) 0.0408(4) Uani 0.660(3) . 1
O3 O 0.5550(2) 0.03451(14) 0.57595(6) 0.0330(4) Uani 0.660(3) . 1
N1 N 0.2890(2) 0.06650(16) 0.53678(7) 0.0412(5) Uani 0.660(3) . 1
H1 H 0.3272(2) 0.02706(16) 0.56030(7) 0.0495(6) Uiso 0.660(3) R 1
N2 N 0.3515(3) 0.16340(16) 0.51910(7) 0.0341(4) Uani 0.660(3) . 1
N3 N 0.6767(3) 0.1914(2) 0.56134(8) 0.0358(5) Uani 0.660(3) . 1
H3a H 0.7263(3) 0.1829(2) 0.58804(8) 0.0430(6) Uiso 0.660(3) R 1
H3b H 0.6909(3) 0.2489(2) 0.54195(8) 0.0430(6) Uiso 0.660(3) R 1
C1 C 0.0026(4) -0.1171(3) 0.52134(14) 0.0501(7) Uani 0.660(3) . 1
C2 C -0.1166(3) -0.0463(3) 0.53754(14) 0.0619(8) Uani 0.660(3) . 1
H2a H -0.1072(13) -0.0286(17) 0.5725(3) 0.0928(12) Uiso 0.660(3) GR 1
H2b H -0.1181(15) 0.0228(9) 0.5184(6) 0.0928(12) Uiso 0.660(3) GR 1
H2c H -0.2020(4) -0.0872(8) 0.5322(8) 0.0928(12) Uiso 0.660(3) GR 1
C3 C 0.0012(7) -0.1392(7) 0.4672(3) 0.0851(18) Uani 0.660(3) . 1
H3c H -0.011(4) -0.0689(7) 0.4494(3) 0.128(3) Uiso 0.660(3) GR 1
H3d H 0.0881(15) -0.173(3) 0.4574(4) 0.128(3) Uiso 0.660(3) GR 1
H3e H -0.074(2) -0.190(2) 0.4592(3) 0.128(3) Uiso 0.660(3) GR 1
C4 C 0.0061(4) -0.2241(3) 0.55148(18) 0.0732(11) Uani 0.660(3) . 1
H4a H 0.0907(15) -0.2647(13) 0.5445(8) 0.1097(16) Uiso 0.660(3) GR 1
H4b H 0.002(3) -0.2057(3) 0.58652(18) 0.1097(16) Uiso 0.660(3) GR 1
H4c H -0.0726(17) -0.2706(11) 0.5428(8) 0.1097(16) Uiso 0.660(3) GR 1
C5 C 0.1683(3) 0.03487(18) 0.51686(8) 0.0358(5) Uani 0.660(3) . 1
C6 C 0.3396(3) 0.2532(2) 0.55550(9) 0.0391(5) Uani 0.660(3) . 1
H6a H 0.2429(3) 0.2706(10) 0.5609(5) 0.0587(8) Uiso 0.660(3) GR 1
H6b H 0.3810(16) 0.2293(6) 0.5865(2) 0.0587(8) Uiso 0.660(3) GR 1
H6c H 0.3868(16) 0.3197(5) 0.5434(3) 0.0587(8) Uiso 0.660(3) GR 1
C7 C 0.4960(5) 0.1424(2) 0.50438(9) 0.0315(6) Uani 0.660(3) . 1
H7 H 0.5330(5) 0.2115(2) 0.48879(9) 0.0378(7) Uiso 0.660(3) R 1
C8 C 0.5060(3) 0.04744(18) 0.46737(7) 0.0396(5) Uani 0.660(3) . 1
H8a H 0.6036(3) 0.03443(18) 0.45971(7) 0.0475(6) Uiso 0.660(3) R 1
H8b H 0.4700(3) -0.02119(18) 0.48282(7) 0.0475(6) Uiso 0.660(3) R 1
C9 C 0.4286(3) 0.06742(19) 0.41886(7) 0.0387(5) Uani 0.660(3) . 1
H9 H 0.3330(3) 0.09040(19) 0.42695(7) 0.0464(6) Uiso 0.660(3) R 1
C10 C 0.4225(4) -0.0419(2) 0.38981(9) 0.0652(9) Uani 0.660(3) . 1
H10a H 0.5154(4) -0.0698(11) 0.3845(8) 0.0978(14) Uiso 0.660(3) GR 1
H10b H 0.370(2) -0.0971(7) 0.4083(4) 0.0978(14) Uiso 0.660(3) GR 1
H10c H 0.379(2) -0.0286(5) 0.3580(4) 0.0978(14) Uiso 0.660(3) GR 1
C11 C 0.4936(3) 0.1587(3) 0.38859(9) 0.0482(6) Uani 0.660(3) . 1
H11a H 0.493(2) 0.2284(5) 0.4074(3) 0.0723(9) Uiso 0.660(3) GR 1
H11b H 0.5879(8) 0.1381(8) 0.3807(7) 0.0723(9) Uiso 0.660(3) GR 1
H11c H 0.4417(13) 0.1689(13) 0.3581(4) 0.0723(9) Uiso 0.660(3) GR 1
C12 C 0.5801(3) 0.11720(19) 0.55026(8) 0.0309(5) Uani 0.660(3) . 1
O1A O 0.2061(4) -0.0755(2) 0.51957(13) 0.0401(8) Uani 0.340(3) . 2
O2A O 0.1767(4) 0.0899(2) 0.47953(12) 0.0335(7) Uani 0.340(3) . 2
O3A O 0.6247(4) 0.0269(2) 0.57099(11) 0.0294(7) Uani 0.340(3) . 2
N1A N 0.3712(4) 0.0481(3) 0.52162(13) 0.0363(9) Uani 0.340(3) . 2
H1A H 0.4167(4) -0.0021(3) 0.53857(13) 0.0436(10) Uiso 0.340(3) R 2
N2A N 0.4290(7) 0.1530(3) 0.51124(14) 0.0265(9) Uani 0.340(3) . 2
N3A N 0.7448(5) 0.1870(3) 0.56278(14) 0.0298(8) Uani 0.340(3) . 2
H3Aa H 0.7901(5) 0.1757(3) 0.59026(14) 0.0358(10) Uiso 0.340(3) R 2
H3Ab H 0.7608(5) 0.2470(3) 0.54514(14) 0.0358(10) Uiso 0.340(3) R 2
C1A C 0.0653(6) -0.1137(4) 0.51181(19) 0.0331(11) Uani 0.340(3) . 2
C2A C -0.0304(6) -0.0389(5) 0.5393(2) 0.0575(14) Uani 0.340(3) . 2
H2Aa H -0.001(3) -0.034(3) 0.5736(5) 0.086(2) Uiso 0.340(3) GR 2
H2Ab H -0.029(4) 0.0354(13) 0.5244(11) 0.086(2) Uiso 0.340(3) GR 2
H2Ac H -0.1231(11) -0.069(2) 0.5377(16) 0.086(2) Uiso 0.340(3) GR 2
C3A C 0.0438(15) -0.1270(15) 0.4587(5) 0.098(5) Uani 0.340(3) . 2
H3Ac H 0.078(7) -0.061(3) 0.4414(5) 0.147(7) Uiso 0.340(3) GR 2
H3Ad H 0.093(6) -0.193(4) 0.4471(7) 0.147(7) Uiso 0.340(3) GR 2
H3Ae H -0.0541(17) -0.136(7) 0.4520(6) 0.147(7) Uiso 0.340(3) GR 2
C4A C 0.0685(6) -0.2289(5) 0.5346(3) 0.068(2) Uani 0.340(3) . 2
H4Aa H 0.135(4) -0.2751(14) 0.5172(13) 0.103(3) Uiso 0.340(3) GR 2
H4Ab H 0.094(5) -0.2230(7) 0.5693(6) 0.103(3) Uiso 0.340(3) GR 2
H4Ac H -0.0221(15) -0.2631(19) 0.5319(18) 0.103(3) Uiso 0.340(3) GR 2
C5A C 0.2456(5) 0.0271(3) 0.50502(14) 0.0289(8) Uani 0.340(3) . 2
C6A C 0.4012(6) 0.2322(4) 0.55108(18) 0.0372(10) Uani 0.340(3) . 2
H6Aa H 0.3025(7) 0.245(2) 0.5535(9) 0.0558(15) Uiso 0.340(3) GR 2
H6Ab H 0.435(3) 0.2017(14) 0.5822(3) 0.0558(15) Uiso 0.340(3) GR 2
H6Ac H 0.448(3) 0.3028(11) 0.5442(7) 0.0558(15) Uiso 0.340(3) GR 2
C7A C 0.5758(6) 0.1427(3) 0.50112(15) 0.0274(8) Uani 0.340(3) . 2
H7A H 0.6089(6) 0.2173(3) 0.48999(15) 0.0329(10) Uiso 0.340(3) R 2
C8A C 0.6050(4) 0.0593(3) 0.45948(13) 0.0313(8) Uani 0.340(3) . 2
H8Aa H 0.7038(4) 0.0614(3) 0.45178(13) 0.0376(10) Uiso 0.340(3) R 2
H8Ab H 0.5831(4) -0.0166(3) 0.47124(13) 0.0376(10) Uiso 0.340(3) R 2
C9A C 0.5240(5) 0.0816(3) 0.41203(13) 0.0361(9) Uani 0.340(3) . 2
H9A H 0.4241(5) 0.0792(3) 0.41969(13) 0.0433(11) Uiso 0.340(3) R 2
C10J C 0.5571(7) -0.0103(4) 0.37426(17) 0.0566(14) Uani 0.340(3) . 2
H10d H 0.6527(14) -0.004(2) 0.3640(12) 0.085(2) Uiso 0.340(3) GR 2
H10e H 0.542(4) -0.0835(4) 0.3892(6) 0.085(2) Uiso 0.340(3) GR 2
H10f H 0.498(3) -0.002(2) 0.3456(7) 0.085(2) Uiso 0.340(3) GR 2
C11A C 0.5581(6) 0.1946(4) 0.38977(16) 0.0387(10) Uani 0.340(3) . 2
H11d H 0.545(3) 0.2528(5) 0.4145(4) 0.0581(15) Uiso 0.340(3) GR 2
H11e H 0.6534(12) 0.1949(10) 0.3788(11) 0.0581(15) Uiso 0.340(3) GR 2
H11f H 0.498(2) 0.2087(13) 0.3617(8) 0.0581(15) Uiso 0.340(3) GR 2
C12A C 0.6527(6) 0.1136(3) 0.54798(13) 0.0253(8) Uani 0.340(3) . 2
O1' O 0.09685(11) -0.01360(8) 0.75862(4) 0.0452(2) Uani 1.000000 . .
O2' O 0.29109(12) 0.06386(8) 0.72825(4) 0.0467(2) Uani 1.000000 . .
O3' O 0.28213(12) -0.27245(8) 0.83221(3) 0.0440(2) Uani 1.000000 . .
N1' N 0.29073(14) -0.07139(10) 0.78771(4) 0.0404(3) Uani 1.000000 . .
H1' H 0.24017(14) -0.10254(10) 0.81064(4) 0.0485(3) Uiso 1.000000 R .
N2' N 0.43085(14) -0.09589(9) 0.78541(4) 0.0403(3) Uani 1.000000 . .
N3' N 0.46888(15) -0.38067(10) 0.82503(4) 0.0456(3) Uani 1.000000 . .
H3'a H 0.43926(15) -0.42786(10) 0.84736(4) 0.0547(4) Uiso 1.000000 R .
H3'b H 0.54811(15) -0.39194(10) 0.81058(4) 0.0547(4) Uiso 1.000000 R .
C1' C 0.00264(18) 0.05679(13) 0.73054(6) 0.0505(4) Uani 1.000000 . .
C2' C 0.0187(2) 0.17808(12) 0.74491(6) 0.0504(4) Uani 1.000000 . .
H2'a H 0.0130(14) 0.18508(19) 0.78072(7) 0.0755(6) Uiso 1.000000 GR .
H2'b H 0.1076(6) 0.2055(4) 0.7336(5) 0.0755(6) Uiso 1.000000 GR .
H2'c H -0.0542(9) 0.2221(2) 0.7297(4) 0.0755(6) Uiso 1.000000 GR .
C3' C -0.1356(2) 0.01314(17) 0.74865(13) 0.0900(9) Uani 1.000000 . .
H3'c H -0.1380(8) -0.0681(2) 0.7454(7) 0.1349(13) Uiso 1.000000 GR .
H3'd H -0.1481(10) 0.0336(15) 0.7832(3) 0.1349(13) Uiso 1.000000 GR .
H3'e H -0.2090(3) 0.0460(14) 0.7289(5) 0.1349(13) Uiso 1.000000 GR .
C4' C 0.0231(3) 0.03730(18) 0.67625(7) 0.0770(7) Uani 1.000000 . .
H4'a H 0.1109(9) 0.0690(13) 0.66606(15) 0.1156(10) Uiso 1.000000 GR .
H4'b H 0.0227(19) -0.04290(19) 0.66958(12) 0.1156(10) Uiso 1.000000 GR .
H4'c H -0.0509(11) 0.0731(13) 0.65788(8) 0.1156(10) Uiso 1.000000 GR .
C5' C 0.23227(16) -0.00075(10) 0.75530(4) 0.0359(3) Uani 1.000000 . .
C6' C 0.4975(2) -0.06360(14) 0.83165(6) 0.0592(5) Uani 1.000000 . .
H6'a H 0.4889(13) 0.0170(2) 0.8363(3) 0.0888(7) Uiso 1.000000 GR .
H6'b H 0.4537(10) -0.1024(10) 0.85911(8) 0.0888(7) Uiso 1.000000 GR .
H6'c H 0.5945(4) -0.0839(11) 0.8304(2) 0.0888(7) Uiso 1.000000 GR .
C7' C 0.45343(15) -0.21482(10) 0.77392(5) 0.0354(3) Uani 1.000000 . .
H7' H 0.55428(15) -0.22782(10) 0.77253(5) 0.0425(3) Uiso 1.000000 R .
C8' C 0.39368(17) -0.24538(11) 0.72378(5) 0.0396(3) Uani 1.000000 . .
H8'a H 0.41036(17) -0.32555(11) 0.71774(5) 0.0475(4) Uiso 1.000000 R .
H8'b H 0.29353(17) -0.23408(11) 0.72488(5) 0.0475(4) Uiso 1.000000 R .
C9' C 0.4514(2) -0.17906(12) 0.68069(5) 0.0571(5) Uani 1.000000 . .
H9' H 0.4475(2) -0.09830(12) 0.68955(5) 0.0685(6) Uiso 1.000000 R .
C10' C 0.3631(3) -0.1964(3) 0.63549(6) 0.0925(9) Uani 1.000000 . .
H10g H 0.3596(18) -0.2759(3) 0.6275(5) 0.1388(14) Uiso 1.000000 GR .
H10h H 0.2705(7) -0.1691(17) 0.6420(3) 0.1388(14) Uiso 1.000000 GR .
H10i H 0.4022(13) -0.1552(14) 0.6078(2) 0.1388(14) Uiso 1.000000 GR .
C11' C 0.5986(2) -0.20798(18) 0.66996(7) 0.0698(6) Uani 1.000000 . .
H11g H 0.6543(4) -0.1937(14) 0.6992(2) 0.1046(8) Uiso 1.000000 GR .
H11h H 0.6052(3) -0.2869(4) 0.6610(6) 0.1046(8) Uiso 1.000000 GR .
H11i H 0.6317(6) -0.1621(11) 0.6427(4) 0.1046(8) Uiso 1.000000 GR .
C12' C 0.39397(16) -0.29241(11) 0.81314(4) 0.0371(3) Uani 1.000000 . .

loop_
_atom_site_aniso_label
_atom_site_aniso_U_11
_atom_site_aniso_U_22
_atom_site_aniso_U_33
_atom_site_aniso_U_12
_atom_site_aniso_U_13
_atom_site_aniso_U_23
O1 0.0405(11) 0.0366(8) 0.0603(11) -0.0058(7) -0.0150(9) 0.0057(8)
O2 0.0357(10) 0.0422(9) 0.0444(9) -0.0012(8) -0.0082(8) 0.0017(7)
O3 0.0362(9) 0.0345(8) 0.0284(7) -0.0001(8) -0.0046(7) -0.0022(6)
N1 0.0401(12) 0.0427(10) 0.0409(10) -0.0072(9) -0.0134(9) 0.0093(8)
N2 0.0327(11) 0.0364(9) 0.0332(9) -0.0029(9) -0.0028(9) -0.0015(7)
N3 0.0395(12) 0.0375(12) 0.0304(9) -0.0048(12) -0.0044(11) -0.0004(7)
C1 0.0450(18) 0.0389(14) 0.067(2) -0.0060(15) -0.0147(16) -0.0085(13)
C2 0.0456(17) 0.0556(16) 0.084(2) -0.0049(13) -0.0030(14) 0.0085(15)
C3 0.081(4) 0.094(4) 0.081(4) -0.020(3) -0.008(3) -0.042(3)
C4 0.065(2) 0.0403(15) 0.115(3) -0.0129(17) -0.025(2) 0.0122(18)
C5 0.0364(13) 0.0332(10) 0.0377(11) 0.0004(9) -0.0071(10) -0.0029(8)
C6 0.0358(14) 0.0462(14) 0.0353(11) 0.0043(12) -0.0003(11) -0.0052(9)
C7 0.0340(19) 0.0342(11) 0.0263(12) 0.0001(17) -0.0025(16) -0.0025(8)
C8 0.0536(15) 0.0380(11) 0.0271(9) 0.0084(10) -0.0092(9) -0.0056(8)
C9 0.0464(14) 0.0428(11) 0.0268(9) 0.0046(10) -0.0086(9) -0.0042(8)
C10 0.107(3) 0.0544(15) 0.0342(11) 0.0162(15) -0.0295(14) -0.0116(11)
C11 0.0453(15) 0.0673(18) 0.0319(11) -0.0029(14) -0.0096(11) 0.0019(11)
C12 0.0309(12) 0.0335(11) 0.0284(10) 0.0033(10) -0.0023(9) -0.0072(8)
O1A 0.0324(16) 0.0256(13) 0.0622(19) -0.0030(13) -0.0011(15) 0.0158(13)
O2A 0.0352(18) 0.0278(13) 0.0377(15) -0.0008(13) -0.0078(14) 0.0074(11)
O3A 0.0340(17) 0.0262(13) 0.0280(13) -0.0018(14) -0.0021(13) 0.0049(10)
N1A 0.035(2) 0.0329(17) 0.0414(18) -0.0051(14) -0.0060(16) 0.0179(14)
N2A 0.030(3) 0.0242(18) 0.026(2) -0.008(2) -0.001(2) 0.0030(14)
N3A 0.036(2) 0.0288(17) 0.0246(15) -0.0047(19) -0.0034(18) 0.0022(12)
C1A 0.031(3) 0.031(2) 0.037(2) 0.000(2) 0.002(2) 0.0017(17)
C2A 0.040(3) 0.061(4) 0.072(3) 0.001(2) 0.012(3) 0.004(3)
C3A 0.118(11) 0.133(8) 0.043(4) -0.086(8) 0.009(5) -0.039(4)
C4A 0.036(3) 0.039(3) 0.130(7) -0.011(2) 0.012(3) 0.024(3)
C5A 0.032(2) 0.0220(17) 0.033(2) -0.0017(15) 0.0014(17) 0.0058(14)
C6A 0.033(2) 0.043(3) 0.036(2) 0.006(2) -0.002(2) 0.0055(18)
C7A 0.025(2) 0.0262(17) 0.0313(19) -0.0028(17) -0.0037(18) 0.0034(13)
C8A 0.042(2) 0.0266(17) 0.0255(16) 0.0021(15) -0.0043(15) 0.0014(13)
C9A 0.045(3) 0.037(2) 0.0262(17) -0.0036(18) -0.0051(16) 0.0015(15)
C10J 0.092(4) 0.042(2) 0.037(2) 0.011(3) -0.012(2) -0.0062(19)
C11A 0.042(3) 0.043(2) 0.031(2) -0.003(2) -0.0131(19) 0.0092(17)
C12A 0.030(2) 0.026(2) 0.0200(16) 0.0034(19) -0.0021(17) 0.0018(13)
O1' 0.0558(6) 0.0316(5) 0.0482(6) 0.0019(4) 0.0038(5) 0.0093(4)
O2' 0.0640(6) 0.0334(5) 0.0428(5) -0.0009(5) 0.0046(5) 0.0140(4)
O3' 0.0690(7) 0.0317(5) 0.0312(4) 0.0090(5) 0.0082(5) 0.0059(4)
N1' 0.0596(7) 0.0314(5) 0.0301(5) 0.0097(5) 0.0093(5) 0.0063(4)
N2' 0.0599(7) 0.0256(5) 0.0354(5) 0.0023(5) -0.0051(5) -0.0018(4)
N3' 0.0680(8) 0.0317(6) 0.0371(6) 0.0090(6) -0.0020(6) 0.0070(5)
C1' 0.0604(9) 0.0326(7) 0.0585(9) 0.0066(7) -0.0094(8) 0.0019(6)
C2' 0.0690(10) 0.0321(7) 0.0500(8) 0.0060(7) -0.0016(7) 0.0029(6)
C3' 0.0600(11) 0.0425(10) 0.167(3) 0.0016(8) -0.0082(14) 0.0135(13)
C4' 0.1058(17) 0.0663(12) 0.0590(10) 0.0279(12) -0.0363(11) -0.0160(9)
C5' 0.0607(8) 0.0245(6) 0.0225(5) 0.0017(5) 0.0031(5) 0.0002(4)
C6' 0.0911(13) 0.0368(8) 0.0498(9) -0.0047(8) -0.0173(9) -0.0095(7)
C7' 0.0487(7) 0.0261(6) 0.0315(6) 0.0027(5) -0.0030(5) 0.0001(5)
C8' 0.0604(8) 0.0315(6) 0.0270(6) 0.0040(6) 0.0015(6) -0.0019(5)
C9' 0.1096(15) 0.0295(7) 0.0321(7) 0.0112(8) 0.0173(8) 0.0033(5)
C10' 0.128(2) 0.120(2) 0.0291(8) 0.0597(17) 0.0061(10) 0.0125(10)
C11' 0.0949(15) 0.0643(11) 0.0501(9) -0.0255(11) 0.0231(10) -0.0034(9)
C12' 0.0607(9) 0.0272(6) 0.0233(5) 0.0030(6) -0.0056(6) -0.0024(5)

loop_
_atom_type_symbol
_atom_type_scat_dispersion_real
_atom_type_scat_dispersion_imag
_atom_type_scat_Cromer_Mann_a1
_atom_type_scat_Cromer_Mann_a2
_atom_type_scat_Cromer_Mann_a3
_atom_type_scat_Cromer_Mann_a4
_atom_type_scat_Cromer_Mann_b1
_atom_type_scat_Cromer_Mann_b2
_atom_type_scat_Cromer_Mann_b3
_atom_type_scat_Cromer_Mann_b4
_atom_type_scat_Cromer_Mann_c
_atom_type_scat_source
_atom_type_scat_dispersion_source
H 0.00000 0.00000 0.49300 0.32291 0.14019 0.04081 10.51090 26.12570 3.14236 57.79970 0.0030380000826 'International Tables Volume C Table 6.1.1.4 (pp. 500-502)' 'Henke, Gullikson and Davis, At. Data and Nucl. Data Tables, 1993, 54, 2'
C 0.01920 0.00962 2.31000 1.02000 1.58860 0.86500 20.84390 10.20750 0.56870 51.65120 0.215599998832 'International Tables Volume C Table 6.1.1.4 (pp. 500-502)' 'Henke, Gullikson and Davis, At. Data and Nucl. Data Tables, 1993, 54, 2'
O 0.05239 0.03376 3.04850 2.28680 1.54630 0.86700 13.27710 5.70110 0.32390 32.90890 0.250800013542 'International Tables Volume C Table 6.1.1.4 (pp. 500-502)' 'Henke, Gullikson and Davis, At. Data and Nucl. Data Tables, 1993, 54, 2'
N 0.03256 0.01839 12.21260 3.13220 2.01250 1.16630 0.00570 9.89330 28.99750 0.58260 -11.5290002823 'International Tables Volume C Table 6.1.1.4 (pp. 500-502)' 'Henke, Gullikson and Davis, At. Data and Nucl. Data Tables, 1993, 54, 2'

loop_
_geom_angle_atom_site_label_1
_geom_angle_atom_site_label_2
_geom_angle_atom_site_label_3
_geom_angle
C5 O1 C1 120.3(2)
N2 N1 H1 120.78(11)
C5 N1 H1 120.78(12)
C5 N1 N2 118.45(18)
C6 N2 N1 110.1(2)
C7 N2 N1 111.5(2)
C7 N2 C6 112.4(2)
H3b N3 H3a 120.0
C12 N3 H3a 120.0
C12 N3 H3b 120.0
C2 C1 O1 109.5(2)
C3 C1 O1 111.0(4)
C3 C1 C2 112.4(4)
C4 C1 O1 101.6(2)
C4 C1 C2 109.6(3)
C4 C1 C3 112.4(4)
H2a C2 C1 109.5
H2b C2 C1 109.5
H2b C2 H2a 109.5
H2c C2 C1 109.5
H2c C2 H2a 109.5
H2c C2 H2b 109.5
H3c C3 C1 109.5
H3d C3 C1 109.5
H3d C3 H3c 109.5
H3e C3 C1 109.5
H3e C3 H3c 109.5
H3e C3 H3d 109.5
H4a C4 C1 109.5
H4b C4 C1 109.5
H4b C4 H4a 109.5
H4c C4 C1 109.5
H4c C4 H4a 109.5
H4c C4 H4b 109.5
O2 C5 O1 126.0(2)
N1 C5 O1 108.80(18)
N1 C5 O2 125.2(2)
H6a C6 N2 109.5
H6b C6 N2 109.5
H6b C6 H6a 109.5
H6c C6 N2 109.5
H6c C6 H6a 109.5
H6c C6 H6b 109.5
H7 C7 N2 108.46(14)
C8 C7 N2 111.4(3)
C8 C7 H7 108.46(15)
C12 C7 N2 109.0(2)
C12 C7 H7 108.46(16)
C12 C7 C8 111.0(2)
H8a C8 C7 108.6(2)
H8b C8 C7 108.58(15)
H8b C8 H8a 107.6
C9 C8 C7 114.75(19)
C9 C8 H8a 108.58(13)
C9 C8 H8b 108.58(13)
H9 C9 C8 108.30(13)
C10 C9 C8 109.13(18)
C10 C9 H9 108.30(17)
C11 C9 C8 111.9(2)
C11 C9 H9 108.30(14)
C11 C9 C10 110.8(2)
H10a C10 C9 109.5
H10b C10 C9 109.5
H10b C10 H10a 109.5
H10c C10 C9 109.5
H10c C10 H10a 109.5
H10c C10 H10b 109.5
H11a C11 C9 109.5
H11b C11 C9 109.5
H11b C11 H11a 109.5
H11c C11 C9 109.5
H11c C11 H11a 109.5
H11c C11 H11b 109.5
N3 C12 O3 123.2(2)
C7 C12 O3 120.9(2)
C7 C12 N3 115.8(2)
C5A O1A C1A 120.8(4)
N2A N1A H1A 120.9(3)
C5A N1A H1A 120.9(2)
C5A N1A N2A 118.1(4)
C6A N2A N1A 110.9(4)
C7A N2A N1A 110.8(4)
C7A N2A C6A 112.0(4)
H3Ab N3A H3Aa 120.0
C12A N3A H3Aa 120.0
C12A N3A H3Ab 120.0
C2A C1A O1A 109.1(4)
C3A C1A O1A 108.1(6)
C3A C1A C2A 117.8(9)
C4A C1A O1A 101.9(4)
C4A C1A C2A 110.9(5)
C4A C1A C3A 107.8(9)
H2Aa C2A C1A 109.5
H2Ab C2A C1A 109.5
H2Ab C2A H2Aa 109.5
H2Ac C2A C1A 109.5
H2Ac C2A H2Aa 109.5
H2Ac C2A H2Ab 109.5
H3Ac C3A C1A 109.5
H3Ad C3A C1A 109.5
H3Ad C3A H3Ac 109.5
H3Ae C3A C1A 109.5
H3Ae C3A H3Ac 109.5
H3Ae C3A H3Ad 109.5
H4Aa C4A C1A 109.5
H4Ab C4A C1A 109.5
H4Ab C4A H4Aa 109.5
H4Ac C4A C1A 109.5
H4Ac C4A H4Aa 109.5
H4Ac C4A H4Ab 109.5
O2A C5A O1A 124.7(4)
N1A C5A O1A 109.7(3)
N1A C5A O2A 125.6(4)
H6Aa C6A N2A 109.5
H6Ab C6A N2A 109.5
H6Ab C6A H6Aa 109.5
H6Ac C6A N2A 109.5
H6Ac C6A H6Aa 109.5
H6Ac C6A H6Ab 109.5
H7A C7A N2A 107.4(2)
C8A C7A N2A 112.0(4)
C8A C7A H7A 107.4(2)
C12A C7A N2A 110.2(4)
C12A C7A H7A 107.4(2)
C12A C7A C8A 112.1(4)
H8Aa C8A C7A 108.7(3)
H8Ab C8A C7A 108.7(2)
H8Ab C8A H8Aa 107.6
C9A C8A C7A 114.2(3)
C9A C8A H8Aa 108.7(2)
C9A C8A H8Ab 108.7(2)
H9A C9A C8A 108.8(2)
C10J C9A C8A 109.1(4)
C10J C9A H9A 108.8(3)
C11A C9A C8A 112.1(4)
C11A C9A H9A 108.8(3)
C11A C9A C10J 109.0(4)
H10d C10J C9A 109.5
H10e C10J C9A 109.5
H10e C10J H10d 109.5
H10f C10J C9A 109.5
H10f C10J H10d 109.5
H10f C10J H10e 109.5
H11d C11A C9A 109.5
H11e C11A C9A 109.5
H11e C11A H11d 109.5
H11f C11A C9A 109.5
H11f C11A H11d 109.5
H11f C11A H11e 109.5
N3A C12A O3A 123.6(4)
C7A C12A O3A 120.3(4)
C7A C12A N3A 116.1(4)
C5' O1' C1' 121.43(12)
N2' N1' H1' 119.47(7)
C5' N1' H1' 119.47(8)
C5' N1' N2' 121.06(11)
C6' N2' N1' 109.88(13)
C7' N2' N1' 110.97(11)
C7' N2' C6' 111.69(11)
H3'b N3' H3'a 120.0
C12' N3' H3'a 120.0
C12' N3' H3'b 120.0
C2' C1' O1' 110.73(13)
C3' C1' O1' 100.96(14)
C3' C1' C2' 109.69(16)
C4' C1' O1' 109.74(14)
C4' C1' C2' 112.82(15)
C4' C1' C3' 112.3(2)
H2'a C2' C1' 109.5
H2'b C2' C1' 109.5
H2'b C2' H2'a 109.5
H2'c C2' C1' 109.5
H2'c C2' H2'a 109.5
H2'c C2' H2'b 109.5
H3'c C3' C1' 109.5
H3'd C3' C1' 109.5
H3'd C3' H3'c 109.5
H3'e C3' C1' 109.5
H3'e C3' H3'c 109.5
H3'e C3' H3'd 109.5
H4'a C4' C1' 109.5
H4'b C4' C1' 109.5
H4'b C4' H4'a 109.5
H4'c C4' C1' 109.5
H4'c C4' H4'a 109.5
H4'c C4' H4'b 109.5
O2' C5' O1' 125.76(13)
N1' C5' O1' 107.64(11)
N1' C5' O2' 126.60(14)
H6'a C6' N2' 109.5
H6'b C6' N2' 109.5
H6'b C6' H6'a 109.5
H6'c C6' N2' 109.5
H6'c C6' H6'a 109.5
H6'c C6' H6'b 109.5
H7' C7' N2' 107.83(8)
C8' C7' N2' 111.31(11)
C8' C7' H7' 107.83(8)
C12' C7' N2' 112.52(11)
C12' C7' H7' 107.83(8)
C12' C7' C8' 109.33(11)
H8'a C8' C7' 108.57(7)
H8'b C8' C7' 108.57(8)
H8'b C8' H8'a 107.5
C9' C8' C7' 114.78(13)
C9' C8' H8'a 108.57(7)
C9' C8' H8'b 108.57(10)
H9' C9' C8' 107.84(7)
C10' C9' C8' 109.92(18)
C10' C9' H9' 107.84(12)
C11' C9' C8' 112.45(14)
C11' C9' H9' 107.84(10)
C11' C9' C10' 110.78(15)
H10g C10' C9' 109.5
H10h C10' C9' 109.5
H10h C10' H10g 109.5
H10i C10' C9' 109.5
H10i C10' H10g 109.5
H10i C10' H10h 109.5
H11g C11' C9' 109.5
H11h C11' C9' 109.5
H11h C11' H11g 109.5
H11i C11' C9' 109.5
H11i C11' H11g 109.5
H11i C11' H11h 109.5
N3' C12' O3' 122.79(13)
C7' C12' O3' 120.77(12)
C7' C12' N3' 116.44(13)

loop_
_geom_bond_atom_site_label_1
_geom_bond_atom_site_label_2
_geom_bond_distance
O1 C1 1.475(3)
O1 C5 1.342(3)
O2 C5 1.211(3)
O3 C12 1.239(3)
N1 H1 0.8800
N1 N2 1.400(3)
N1 C5 1.354(3)
N2 C6 1.469(3)
N2 C7 1.492(4)
N3 H3a 0.8800
N3 H3b 0.8800
N3 C12 1.334(3)
C1 C2 1.509(5)
C1 C3 1.499(8)
C1 C4 1.525(5)
C2 H2a 0.9800
C2 H2b 0.9800
C2 H2c 0.9800
C3 H3c 0.9800
C3 H3d 0.9800
C3 H3e 0.9800
C4 H4a 0.9800
C4 H4b 0.9800
C4 H4c 0.9800
C6 H6a 0.9800
C6 H6b 0.9800
C6 H6c 0.9800
C7 H7 1.0000
C7 C8 1.525(3)
C7 C12 1.526(4)
C8 H8a 0.9900
C8 H8b 0.9900
C8 C9 1.541(3)
C9 H9 1.0000
C9 C10 1.533(3)
C9 C11 1.512(4)
C10 H10a 0.9800
C10 H10b 0.9800
C10 H10c 0.9800
C11 H11a 0.9800
C11 H11b 0.9800
C11 H11c 0.9800
O1A C1A 1.467(6)
O1A C5A 1.351(4)
O2A C5A 1.227(5)
O3A C12A 1.245(5)
N1A H1A 0.8800
N1A N2A 1.408(5)
N1A C5A 1.334(6)
N2A C6A 1.468(7)
N2A C7A 1.468(7)
N3A H3Aa 0.8800
N3A H3Ab 0.8800
N3A C12A 1.323(6)
C1A C2A 1.497(7)
C1A C3A 1.471(14)
C1A C4A 1.516(8)
C2A H2Aa 0.9800
C2A H2Ab 0.9800
C2A H2Ac 0.9800
C3A H3Ac 0.9800
C3A H3Ad 0.9800
C3A H3Ae 0.9800
C4A H4Aa 0.9800
C4A H4Ab 0.9800
C4A H4Ac 0.9800
C6A H6Aa 0.9800
C6A H6Ab 0.9800
C6A H6Ac 0.9800
C7A H7A 1.0000
C7A C8A 1.540(6)
C7A C12A 1.522(5)
C8A H8Aa 0.9900
C8A H8Ab 0.9900
C8A C9A 1.539(5)
C9A H9A 1.0000
C9A C10J 1.543(6)
C9A C11A 1.522(6)
C10J H10d 0.9800
C10J H10e 0.9800
C10J H10f 0.9800
C11A H11d 0.9800
C11A H11e 0.9800
C11A H11f 0.9800
O1' C1' 1.4661(19)
O1' C5' 1.337(2)
O2' C5' 1.2147(17)
O3' C12' 1.2349(19)
N1' H1' 0.8800
N1' N2' 1.404(2)
N1' C5' 1.3512(17)
N2' C6' 1.4702(19)
N2' C7' 1.4785(17)
N3' H3'a 0.8800
N3' H3'b 0.8800
N3' C12' 1.3286(19)
C1' C2' 1.516(2)
C1' C3' 1.532(3)
C1' C4' 1.510(3)
C2' H2'a 0.9800
C2' H2'b 0.9800
C2' H2'c 0.9800
C3' H3'c 0.9800
C3' H3'd 0.9800
C3' H3'e 0.9800
C4' H4'a 0.9800
C4' H4'b 0.9800
C4' H4'c 0.9800
C6' H6'a 0.9800
C6' H6'b 0.9800
C6' H6'c 0.9800
C7' H7' 1.0000
C7' C8' 1.5296(18)
C7' C12' 1.5321(19)
C8' H8'a 0.9900
C8' H8'b 0.9900
C8' C9' 1.5264(19)
C9' H9' 1.0000
C9' C10' 1.518(3)
C9' C11' 1.510(3)
C10' H10g 0.9800
C10' H10h 0.9800
C10' H10i 0.9800
C11' H11g 0.9800
C11' H11h 0.9800
C11' H11i 0.9800
